data_7131593
loop_
_publ_author_name
'Gore, Babasaheb Sopan'
'Wang, Jeh-Jeng'

_publ_section_title
;
 Visible-light-induced oxidant/additive-free atom-economic synthesis of
 multifunctionalized cyclopropanes <i>via</i> energy transfer.
;
_journal_issue 39
_journal_name_full 'Chemical communications (Cambridge, England)'
_journal_page_first 5878
_journal_page_last 5881
_journal_paper_doi 10.1039/d3cc01021j
_journal_volume 59
_journal_year 2023
_chemical_formula_moiety 'C23 H18 O'
_chemical_formula_sum 'C23 H18 O'
_chemical_formula_weight 310.37
_space_group_crystal_system monoclinic
_space_group_IT_number 14
_space_group_name_Hall '-P 2ybc'
_space_group_name_H-M_alt 'P 1 21/c 1'
_atom_sites_solution_hydrogens mixed
_atom_sites_solution_primary dual
_audit_creation_date 2021-08-26
_audit_creation_method
;
Olex2 1.3-ac4
(compiled 2019.04.23 svn.r3594 for Rigaku Oxford Diffraction, GUI svn.r5739)
;
_audit_update_record
;
2022-12-14 deposited with the CCDC.	2023-04-11 downloaded from the CCDC.
;
_cell_angle_alpha 90
_cell_angle_beta 94.338(2)
_cell_angle_gamma 90
_cell_formula_units_Z 4
_cell_length_a 16.1546(3)
_cell_length_b 5.92860(10)
_cell_length_c 16.4487(3)
_cell_measurement_reflns_used 16828
_cell_measurement_temperature 113(2)
_cell_measurement_theta_max 26.9240
_cell_measurement_theta_min 2.4720
_cell_volume 1570.85(5)
_computing_cell_refinement 'CrysAlisPro 1.171.41.56a (Rigaku OD, 2020)'
_computing_data_collection 'CrysAlisPro 1.171.41.56a (Rigaku OD, 2020)'
_computing_data_reduction 'CrysAlisPro 1.171.41.56a (Rigaku OD, 2020)'
_computing_molecular_graphics 'Olex2 (Dolomanov et al., 2009)'
_computing_publication_material 'Olex2 (Dolomanov et al., 2009)'
_computing_structure_refinement 'ShelXL (Sheldrick, 2015)'
_computing_structure_solution 'ShelXT (Sheldrick, 2015)'
_diffrn_ambient_temperature 113(2)
_diffrn_detector 'Hybrid Pixel Array Detector'
_diffrn_detector_area_resol_mean 10.0000
_diffrn_measured_fraction_theta_full 1.000
_diffrn_measured_fraction_theta_max 1.000
_diffrn_measurement_details
;
List of Runs (angles in degrees, time in seconds):

  # Type    Start    End  Width  t~exp~   \w     \q     \k     \f   Frames
#--------------------------------------------------------------------------
  1  \w    -79.00  38.00   0.50   11.03    --   10.60 -82.00 -94.00  234
  2  \w    -17.00 100.00   0.50   11.03    --   10.60  82.00  27.00  234
  3  \w    -38.00  78.00   0.50   11.03    --  -10.90  82.00  27.00  232
  4  \w   -100.00  16.00   0.50   11.03    --  -10.90 -82.00 -94.00  232
  5  \w    -79.00  48.00   0.50   11.03    --   10.60 -38.00 -60.00  254
  6  \w    -79.00  41.00   0.50   11.03    --   10.60 -57.00  60.00  240
  7  \w    -79.00  38.00   0.50   11.03    --   10.60 -82.00-180.00  234
  8  \w    -15.00 100.00   0.50   11.03    --   10.60  77.00 -90.00  230
  9  \w    -15.00  72.00   0.50   11.03    --   10.60  77.00-180.00  174
 10  \w    -15.00 100.00   0.50   11.03    --   10.60  77.00 150.00  230
;
_diffrn_measurement_device 'four-circle diffractometer'
_diffrn_measurement_device_type 'XtaLAB Pro II AFC12 (RINC): Kappa single'
_diffrn_measurement_method '\w scans'
_diffrn_orient_matrix_type 'CrysAlisPro convention (1999,Acta A55,543-557)'
_diffrn_orient_matrix_UB_11 -0.0212841000
_diffrn_orient_matrix_UB_12 -0.0514697000
_diffrn_orient_matrix_UB_13 0.0312936000
_diffrn_orient_matrix_UB_21 -0.0385637000
_diffrn_orient_matrix_UB_22 0.0295785000
_diffrn_orient_matrix_UB_23 -0.0206831000
_diffrn_orient_matrix_UB_31 -0.0004451000
_diffrn_orient_matrix_UB_32 -0.1039763000
_diffrn_orient_matrix_UB_33 -0.0214124000
_diffrn_radiation_monochromator mirror
_diffrn_radiation_probe x-ray
_diffrn_radiation_type 'Mo K\a'
_diffrn_radiation_wavelength 0.71073
_diffrn_reflns_av_R_equivalents 0.0450
_diffrn_reflns_av_unetI/netI 0.0213
_diffrn_reflns_Laue_measured_fraction_full 1.000
_diffrn_reflns_Laue_measured_fraction_max 1.000
_diffrn_reflns_limit_h_max 19
_diffrn_reflns_limit_h_min -19
_diffrn_reflns_limit_k_max 7
_diffrn_reflns_limit_k_min -6
_diffrn_reflns_limit_l_max 19
_diffrn_reflns_limit_l_min -19
_diffrn_reflns_number 27269
_diffrn_reflns_point_group_measured_fraction_full 1.000
_diffrn_reflns_point_group_measured_fraction_max 1.000
_diffrn_reflns_theta_full 24.998
_diffrn_reflns_theta_max 24.998
_diffrn_reflns_theta_min 2.484
_diffrn_source 'micro-focus sealed X-ray tube'
_diffrn_source_type 'Rigaku (Mo) X-ray Source'
_exptl_absorpt_coefficient_mu 0.078
_exptl_absorpt_correction_T_max 1.00000
_exptl_absorpt_correction_T_min 0.39982
_exptl_absorpt_correction_type multi-scan
_exptl_absorpt_process_details
;
CrysAlisPro 1.171.41.56a (Rigaku Oxford Diffraction, 2020)
Empirical absorption correction using spherical harmonics,
 implemented in SCALE3 ABSPACK scaling algorithm.
;
_exptl_crystal_colour colourless
_exptl_crystal_colour_primary colourless
_exptl_crystal_density_diffrn 1.312
_exptl_crystal_description block
_exptl_crystal_F_000 656
_exptl_crystal_size_max 0.2
_exptl_crystal_size_mid 0.2
_exptl_crystal_size_min 0.15
_refine_diff_density_max 0.206
_refine_diff_density_min -0.245
_refine_diff_density_rms 0.049
_refine_ls_extinction_method none
_refine_ls_goodness_of_fit_ref 1.084
_refine_ls_hydrogen_treatment mixed
_refine_ls_matrix_type full
_refine_ls_number_parameters 221
_refine_ls_number_reflns 2759
_refine_ls_number_restraints 684
_refine_ls_restrained_S_all 0.990
_refine_ls_R_factor_all 0.0400
_refine_ls_R_factor_gt 0.0362
_refine_ls_shift/su_max 0.001
_refine_ls_shift/su_mean 0.000
_refine_ls_structure_factor_coef Fsqd
_refine_ls_weighting_details 'w=1/[\s^2^(Fo^2^)+(0.0468P)^2^+0.4433P] where P=(Fo^2^+2Fc^2^)/3'
_refine_ls_weighting_scheme calc
_refine_ls_wR_factor_gt 0.0898
_refine_ls_wR_factor_ref 0.0929
_reflns_Friedel_coverage 0.000
_reflns_number_gt 2497
_reflns_number_total 2759
_reflns_threshold_expression 'I > 2\s(I)'
_cod_data_source_file d3cc01021j2.cif
_cod_data_source_block k11008-jjw-o(nc-en-18)
_cod_depositor_comments 'Adding full bibliography for 7131590--7131593.cif.'
_cod_database_code 7131593
_shelx_shelxl_version_number 2018/3
_chemical_oxdiff_formula 'C23 H18 N1 O1'
_shelx_space_group_comment
;
The symmetry employed for this shelxl refinement is uniquely defined
by the following loop, which should always be used as a source of
symmetry information in preference to the above space-group names.
They are only intended as comments.
;
_shelx_estimated_absorpt_t_max 0.988
_shelx_estimated_absorpt_t_min 0.984
_diffrn_oxdiff_digest_frames
;
01877b3f76c6044d93a986a1ba4eb9c474000255359
;
_reflns_odcompleteness_completeness 99.63
_reflns_odcompleteness_iscentric 1
_reflns_odcompleteness_theta 26.32
_olex2_refinement_description
;
1. Fixed Uiso
 At 1.2 times of:
  All C(H) groups
2. Uiso/Uaniso restraints and constraints
C1 \\sim C2 \\sim C3 \\sim C4 \\sim C5 \\sim C6 \\sim C7 \\sim C8 \\sim C9
\\sim C10 \\sim C11 \\sim C12 \\sim C13 \\sim C14 \\sim C15 \\sim C16 \\sim C17
\\sim C18 \\sim C19 \\sim C20 \\sim C21 \\sim C22 \\sim C23 \\sim O1: within
3.8A with sigma of 0.01 and sigma for terminal atoms of 0.02
3.a Ternary CH refined with riding coordinates:
 C1(H1), C8(H8), C17(H17)
3.b Aromatic/amide H refined with riding coordinates:
 C3(H3), C4(H4), C5(H5), C6(H6), C11(H11), C12(H12), C13(H13), C14(H14),
 C15(H15), C19(H19), C20(H20), C21(H21), C22(H22), C23(H23)
;
_olex2_submission_special_instructions 'No special instructions were received'
_oxdiff_exptl_absorpt_empirical_details
;
Empirical correction (ABSPACK) includes:
- Absorption correction using spherical harmonics
- Frame scaling
;
_oxdiff_exptl_absorpt_empirical_full_max 1.916
_oxdiff_exptl_absorpt_empirical_full_min 0.479

loop_
_space_group_symop_operation_xyz
'x, y, z'
'-x, y+1/2, -z+1/2'
'-x, -y, -z'
'x, -y-1/2, z-1/2'

loop_
_atom_site_label
_atom_site_type_symbol
_atom_site_fract_x
_atom_site_fract_y
_atom_site_fract_z
_atom_site_U_iso_or_equiv
_atom_site_adp_type
_atom_site_occupancy
_atom_site_site_symmetry_order
_atom_site_calc_flag
_atom_site_refinement_flags_posn
_atom_site_refinement_flags_adp
_atom_site_refinement_flags_occupancy
_atom_site_disorder_assembly
_atom_site_disorder_group
O1 O 0.19984(5) 0.18139(14) 0.26571(5) 0.0191(2) Uani 1 1 d . U . . .
C1 C 0.27977(7) 0.1586(2) 0.31194(7) 0.0186(3) Uani 1 1 d . U . . .
H1 H 0.303461 0.003912 0.306617 0.022 Uiso 1 1 calc R . . . .
C2 C 0.26559(6) 0.2136(2) 0.39869(7) 0.0179(3) Uani 1 1 d . U . . .
C3 C 0.27876(7) 0.0685(2) 0.46441(7) 0.0206(3) Uani 1 1 d . U . . .
H3 H 0.304574 -0.073651 0.457834 0.025 Uiso 1 1 calc R . . . .
C4 C 0.25389(7) 0.1327(2) 0.53993(7) 0.0231(3) Uani 1 1 d . U . . .
H4 H 0.262380 0.033887 0.585258 0.028 Uiso 1 1 calc R . . . .
C5 C 0.21657(7) 0.3414(2) 0.54939(7) 0.0221(3) Uani 1 1 d . U . . .
H5 H 0.199192 0.383661 0.601156 0.026 Uiso 1 1 calc R . . . .
C6 C 0.20445(7) 0.4885(2) 0.48411(7) 0.0196(3) Uani 1 1 d . U . . .
H6 H 0.179441 0.631532 0.491156 0.023 Uiso 1 1 calc R . . . .
C7 C 0.22917(6) 0.4253(2) 0.40815(7) 0.0171(3) Uani 1 1 d . U . . .
C8 C 0.21355(7) 0.5573(2) 0.33260(7) 0.0173(3) Uani 1 1 d . U . . .
H8 H 0.186183 0.707475 0.337545 0.021 Uiso 1 1 calc R . . . .
C9 C 0.18786(7) 0.4172(2) 0.25565(7) 0.0180(3) Uani 1 1 d . U . . .
C10 C 0.11425(7) 0.4765(2) 0.20047(7) 0.0189(3) Uani 1 1 d . U . . .
C11 C 0.05167(7) 0.3179(2) 0.18395(7) 0.0227(3) Uani 1 1 d . U . . .
H11 H 0.055676 0.173417 0.208912 0.027 Uiso 1 1 calc R . . . .
C12 C -0.01651(7) 0.3708(2) 0.13106(8) 0.0279(3) Uani 1 1 d . U . . .
H12 H -0.058501 0.260919 0.119274 0.034 Uiso 1 1 calc R . . . .
C13 C -0.02414(8) 0.5811(2) 0.09534(8) 0.0282(3) Uani 1 1 d . U . . .
H13 H -0.071059 0.616137 0.059222 0.034 Uiso 1 1 calc R . . . .
C14 C 0.03725(8) 0.7405(2) 0.11265(8) 0.0278(3) Uani 1 1 d . U . . .
H14 H 0.032225 0.886067 0.088636 0.033 Uiso 1 1 calc R . . . .
C15 C 0.10615(7) 0.6888(2) 0.16494(7) 0.0241(3) Uani 1 1 d . U . . .
H15 H 0.148019 0.799165 0.176483 0.029 Uiso 1 1 calc R . . . .
C16 C 0.27126(7) 0.5295(2) 0.26310(7) 0.0176(3) Uani 1 1 d . U . . .
C17 C 0.33368(7) 0.3399(2) 0.27352(7) 0.0184(3) Uani 1 1 d . U . . .
H17 H 0.345759 0.286367 0.217996 0.022 Uiso 1 1 calc R . . . .
C18 C 0.41570(7) 0.3848(2) 0.32136(7) 0.0187(3) Uani 1 1 d . U . . .
C19 C 0.43293(7) 0.5848(2) 0.36289(7) 0.0225(3) Uani 1 1 d . U . . .
H19 H 0.391759 0.699342 0.362402 0.027 Uiso 1 1 calc R . . . .
C20 C 0.50958(8) 0.6203(2) 0.40525(8) 0.0283(3) Uani 1 1 d . U . . .
H20 H 0.520637 0.758819 0.433011 0.034 Uiso 1 1 calc R . . . .
C21 C 0.56975(8) 0.4541(2) 0.40701(8) 0.0309(3) Uani 1 1 d . U . . .
H21 H 0.622083 0.477512 0.436149 0.037 Uiso 1 1 calc R . . . .
C22 C 0.55317(7) 0.2534(3) 0.36604(8) 0.0307(3) Uani 1 1 d . U . . .
H22 H 0.594258 0.138558 0.367282 0.037 Uiso 1 1 calc R . . . .
C23 C 0.47693(7) 0.2187(2) 0.32314(8) 0.0245(3) Uani 1 1 d . U . . .
H23 H 0.466375 0.080839 0.294783 0.029 Uiso 1 1 calc R . . . .
H16 H 0.2827(8) 0.667(2) 0.2317(8) 0.020(3) Uiso 1 1 d . . . . .

loop_
_atom_site_aniso_label
_atom_site_aniso_U_11
_atom_site_aniso_U_22
_atom_site_aniso_U_33
_atom_site_aniso_U_23
_atom_site_aniso_U_13
_atom_site_aniso_U_12
O1 0.0190(4) 0.0172(5) 0.0208(4) -0.0008(3) -0.0007(3) -0.0009(3)
C1 0.0169(5) 0.0181(6) 0.0207(6) -0.0005(5) 0.0005(4) 0.0012(4)
C2 0.0138(5) 0.0191(6) 0.0210(6) -0.0003(5) 0.0014(4) -0.0030(4)
C3 0.0177(5) 0.0196(7) 0.0245(6) 0.0020(5) 0.0009(5) -0.0013(5)
C4 0.0212(6) 0.0279(7) 0.0200(6) 0.0055(5) -0.0005(5) -0.0042(5)
C5 0.0194(6) 0.0292(7) 0.0179(6) -0.0017(5) 0.0036(5) -0.0047(5)
C6 0.0159(5) 0.0218(7) 0.0212(6) -0.0033(5) 0.0027(4) -0.0022(5)
C7 0.0123(5) 0.0190(6) 0.0200(6) -0.0011(5) 0.0011(4) -0.0039(4)
C8 0.0164(5) 0.0168(6) 0.0191(6) -0.0012(5) 0.0030(4) 0.0000(4)
C9 0.0191(6) 0.0166(6) 0.0183(6) -0.0009(5) 0.0027(4) -0.0008(5)
C10 0.0175(5) 0.0236(7) 0.0160(5) -0.0033(5) 0.0036(4) 0.0012(5)
C11 0.0197(6) 0.0258(7) 0.0228(6) -0.0001(5) 0.0037(5) -0.0008(5)
C12 0.0180(6) 0.0362(8) 0.0296(7) -0.0045(6) 0.0017(5) -0.0033(5)
C13 0.0214(6) 0.0405(8) 0.0223(6) -0.0027(6) -0.0011(5) 0.0072(6)
C14 0.0296(6) 0.0281(7) 0.0252(6) 0.0018(6) -0.0007(5) 0.0061(6)
C15 0.0241(6) 0.0237(7) 0.0243(6) 0.0000(5) -0.0002(5) -0.0012(5)
C16 0.0180(5) 0.0179(6) 0.0173(6) -0.0005(5) 0.0029(4) -0.0011(5)
C17 0.0198(6) 0.0185(6) 0.0172(6) -0.0012(5) 0.0041(4) 0.0004(5)
C18 0.0173(5) 0.0222(6) 0.0174(5) 0.0029(5) 0.0062(4) -0.0009(5)
C19 0.0217(6) 0.0225(7) 0.0235(6) 0.0003(5) 0.0026(5) 0.0014(5)
C20 0.0277(6) 0.0296(8) 0.0274(7) 0.0004(6) 0.0000(5) -0.0074(5)
C21 0.0189(6) 0.0419(9) 0.0313(7) 0.0077(6) -0.0016(5) -0.0048(6)
C22 0.0185(6) 0.0364(8) 0.0377(7) 0.0079(6) 0.0059(5) 0.0062(5)
C23 0.0212(6) 0.0247(7) 0.0284(7) 0.0007(5) 0.0073(5) 0.0014(5)

loop_
_atom_type_symbol
_atom_type_description
_atom_type_scat_dispersion_real
_atom_type_scat_dispersion_imag
_atom_type_scat_source
C C 0.0033 0.0016 'International Tables Vol C Tables 4.2.6.8 and 6.1.1.4'
H H 0.0000 0.0000 'International Tables Vol C Tables 4.2.6.8 and 6.1.1.4'
O O 0.0106 0.0060 'International Tables Vol C Tables 4.2.6.8 and 6.1.1.4'

loop_
_geom_angle_atom_site_label_1
_geom_angle_atom_site_label_2
_geom_angle_atom_site_label_3
_geom_angle
_geom_angle_site_symmetry_1
_geom_angle_site_symmetry_3
_geom_angle_publ_flag
C9 O1 C1 105.10(8) . . ?
O1 C1 H1 111.7 . . ?
O1 C1 C2 106.51(9) . . ?
O1 C1 C17 103.10(9) . . ?
C2 C1 H1 111.7 . . ?
C2 C1 C17 111.64(10) . . ?
C17 C1 H1 111.7 . . ?
C3 C2 C1 125.63(11) . . ?
C3 C2 C7 120.73(11) . . ?
C7 C2 C1 113.39(10) . . ?
C2 C3 H3 120.3 . . ?
C2 C3 C4 119.37(12) . . ?
C4 C3 H3 120.3 . . ?
C3 C4 H4 119.9 . . ?
C3 C4 C5 120.12(11) . . ?
C5 C4 H4 119.9 . . ?
C4 C5 H5 119.7 . . ?
C6 C5 C4 120.69(11) . . ?
C6 C5 H5 119.7 . . ?
C5 C6 H6 120.2 . . ?
C5 C6 C7 119.54(11) . . ?
C7 C6 H6 120.2 . . ?
C2 C7 C8 115.39(10) . . ?
C6 C7 C2 119.53(11) . . ?
C6 C7 C8 124.86(11) . . ?
C7 C8 H8 116.9 . . ?
C7 C8 C9 115.06(10) . . ?
C7 C8 C16 119.68(10) . . ?
C9 C8 H8 116.9 . . ?
C16 C8 H8 116.9 . . ?
C16 C8 C9 58.23(7) . . ?
O1 C9 C8 114.11(9) . . ?
O1 C9 C10 113.65(10) . . ?
O1 C9 C16 108.32(9) . . ?
C10 C9 C8 121.82(10) . . ?
C10 C9 C16 128.22(10) . . ?
C16 C9 C8 60.66(7) . . ?
C11 C10 C9 119.74(11) . . ?
C15 C10 C9 121.20(11) . . ?
C15 C10 C11 119.06(11) . . ?
C10 C11 H11 120.0 . . ?
C12 C11 C10 120.00(12) . . ?
C12 C11 H11 120.0 . . ?
C11 C12 H12 119.6 . . ?
C13 C12 C11 120.84(12) . . ?
C13 C12 H12 119.6 . . ?
C12 C13 H13 120.3 . . ?
C12 C13 C14 119.34(12) . . ?
C14 C13 H13 120.3 . . ?
C13 C14 H14 119.8 . . ?
C13 C14 C15 120.34(13) . . ?
C15 C14 H14 119.8 . . ?
C10 C15 H15 119.8 . . ?
C14 C15 C10 120.41(12) . . ?
C14 C15 H15 119.8 . . ?
C8 C16 H16 116.6(7) . . ?
C9 C16 C8 61.12(7) . . ?
C9 C16 C17 105.45(10) . . ?
C9 C16 H16 121.7(7) . . ?
C17 C16 C8 115.61(10) . . ?
C17 C16 H16 121.5(7) . . ?
C1 C17 H17 107.9 . . ?
C16 C17 C1 99.89(9) . . ?
C16 C17 H17 107.9 . . ?
C16 C17 C18 118.60(10) . . ?
C18 C17 C1 114.06(9) . . ?
C18 C17 H17 107.9 . . ?
C19 C18 C17 122.85(10) . . ?
C19 C18 C23 118.56(11) . . ?
C23 C18 C17 118.59(11) . . ?
C18 C19 H19 119.5 . . ?
C18 C19 C20 120.96(11) . . ?
C20 C19 H19 119.5 . . ?
C19 C20 H20 120.0 . . ?
C21 C20 C19 120.05(13) . . ?
C21 C20 H20 120.0 . . ?
C20 C21 H21 120.2 . . ?
C20 C21 C22 119.52(12) . . ?
C22 C21 H21 120.2 . . ?
C21 C22 H22 119.8 . . ?
C21 C22 C23 120.46(12) . . ?
C23 C22 H22 119.8 . . ?
C18 C23 H23 119.8 . . ?
C22 C23 C18 120.45(12) . . ?
C22 C23 H23 119.8 . . ?

loop_
_geom_bond_atom_site_label_1
_geom_bond_atom_site_label_2
_geom_bond_distance
_geom_bond_site_symmetry_2
_geom_bond_publ_flag
O1 C1 1.4543(13) . ?
O1 C9 1.4191(15) . ?
C1 H1 1.0000 . ?
C1 C2 1.4981(16) . ?
C1 C17 1.5481(16) . ?
C2 C3 1.3854(17) . ?
C2 C7 1.4000(17) . ?
C3 H3 0.9500 . ?
C3 C4 1.3874(17) . ?
C4 H4 0.9500 . ?
C4 C5 1.3905(18) . ?
C5 H5 0.9500 . ?
C5 C6 1.3857(17) . ?
C6 H6 0.9500 . ?
C6 C7 1.3915(16) . ?
C7 C8 1.4740(16) . ?
C8 H8 1.0000 . ?
C8 C9 1.5445(16) . ?
C8 C16 1.5376(15) . ?
C9 C10 1.4827(16) . ?
C9 C16 1.4996(15) . ?
C10 C11 1.3923(17) . ?
C10 C15 1.3894(18) . ?
C11 H11 0.9500 . ?
C11 C12 1.3870(17) . ?
C12 H12 0.9500 . ?
C12 C13 1.380(2) . ?
C13 H13 0.9500 . ?
C13 C14 1.3836(19) . ?
C14 H14 0.9500 . ?
C14 C15 1.3885(17) . ?
C15 H15 0.9500 . ?
C16 C17 1.5112(16) . ?
C16 H16 0.990(14) . ?
C17 H17 1.0000 . ?
C17 C18 1.5126(16) . ?
C18 C19 1.3862(18) . ?
C18 C23 1.3947(17) . ?
C19 H19 0.9500 . ?
C19 C20 1.3901(17) . ?
C20 H20 0.9500 . ?
C20 C21 1.3829(19) . ?
C21 H21 0.9500 . ?
C21 C22 1.384(2) . ?
C22 H22 0.9500 . ?
C22 C23 1.3877(18) . ?
C23 H23 0.9500 . ?

loop_
_geom_torsion_atom_site_label_1
_geom_torsion_atom_site_label_2
_geom_torsion_atom_site_label_3
_geom_torsion_atom_site_label_4
_geom_torsion
_geom_torsion_site_symmetry_1
_geom_torsion_site_symmetry_2
_geom_torsion_site_symmetry_3
_geom_torsion_site_symmetry_4
_geom_torsion_publ_flag
O1 C1 C2 C3 119.02(11) . . . . ?
O1 C1 C2 C7 -55.21(12) . . . . ?
O1 C1 C17 C16 40.85(10) . . . . ?
O1 C1 C17 C18 168.44(9) . . . . ?
O1 C9 C10 C11 19.24(15) . . . . ?
O1 C9 C10 C15 -161.02(10) . . . . ?
O1 C9 C16 C8 -107.91(10) . . . . ?
O1 C9 C16 C17 3.17(12) . . . . ?
C1 O1 C9 C8 -41.72(11) . . . . ?
C1 O1 C9 C10 172.52(9) . . . . ?
C1 O1 C9 C16 23.61(11) . . . . ?
C1 C2 C3 C4 -172.51(11) . . . . ?
C1 C2 C7 C6 173.26(10) . . . . ?
C1 C2 C7 C8 -1.60(13) . . . . ?
C1 C17 C18 C19 -110.60(13) . . . . ?
C1 C17 C18 C23 70.01(13) . . . . ?
C2 C1 C17 C16 -73.11(11) . . . . ?
C2 C1 C17 C18 54.48(13) . . . . ?
C2 C3 C4 C5 -0.37(17) . . . . ?
C2 C7 C8 C9 35.53(13) . . . . ?
C2 C7 C8 C16 -30.73(14) . . . . ?
C3 C2 C7 C6 -1.29(16) . . . . ?
C3 C2 C7 C8 -176.15(10) . . . . ?
C3 C4 C5 C6 -0.63(17) . . . . ?
C4 C5 C6 C7 0.67(17) . . . . ?
C5 C6 C7 C2 0.28(16) . . . . ?
C5 C6 C7 C8 174.62(10) . . . . ?
C6 C7 C8 C9 -139.01(11) . . . . ?
C6 C7 C8 C16 154.73(11) . . . . ?
C7 C2 C3 C4 1.33(17) . . . . ?
C7 C8 C9 O1 -12.45(13) . . . . ?
C7 C8 C9 C10 130.20(11) . . . . ?
C7 C8 C9 C16 -110.69(11) . . . . ?
C7 C8 C16 C9 102.73(12) . . . . ?
C7 C8 C16 C17 8.55(15) . . . . ?
C8 C9 C10 C11 -123.56(12) . . . . ?
C8 C9 C10 C15 56.17(15) . . . . ?
C8 C9 C16 C17 111.08(10) . . . . ?
C8 C16 C17 C1 38.56(12) . . . . ?
C8 C16 C17 C18 -85.94(12) . . . . ?
C9 O1 C1 C2 77.10(10) . . . . ?
C9 O1 C1 C17 -40.54(10) . . . . ?
C9 C8 C16 C17 -94.19(11) . . . . ?
C9 C10 C11 C12 -178.65(10) . . . . ?
C9 C10 C15 C14 179.23(11) . . . . ?
C9 C16 C17 C1 -26.40(11) . . . . ?
C9 C16 C17 C18 -150.90(10) . . . . ?
C10 C9 C16 C8 109.10(13) . . . . ?
C10 C9 C16 C17 -139.82(11) . . . . ?
C10 C11 C12 C13 -1.14(18) . . . . ?
C11 C10 C15 C14 -1.04(17) . . . . ?
C11 C12 C13 C14 0.07(19) . . . . ?
C12 C13 C14 C15 0.51(19) . . . . ?
C13 C14 C15 C10 -0.02(19) . . . . ?
C15 C10 C11 C12 1.61(17) . . . . ?
C16 C8 C9 O1 98.24(10) . . . . ?
C16 C8 C9 C10 -119.10(12) . . . . ?
C16 C9 C10 C11 160.64(11) . . . . ?
C16 C9 C10 C15 -19.62(18) . . . . ?
C16 C17 C18 C19 6.63(16) . . . . ?
C16 C17 C18 C23 -172.75(10) . . . . ?
C17 C1 C2 C3 -129.15(12) . . . . ?
C17 C1 C2 C7 56.62(12) . . . . ?
C17 C18 C19 C20 -179.15(11) . . . . ?
C17 C18 C23 C22 179.76(11) . . . . ?
C18 C19 C20 C21 -0.58(18) . . . . ?
C19 C18 C23 C22 0.35(17) . . . . ?
C19 C20 C21 C22 0.33(19) . . . . ?
C20 C21 C22 C23 0.25(19) . . . . ?
C21 C22 C23 C18 -0.59(19) . . . . ?
C23 C18 C19 C20 0.23(17) . . . . ?
